data_1544696
loop_
_publ_author_name
'Howard, Trent R.'
'Mendez-deMello, Kaleh A.'
'Cardenas, Allan Jay P.'

_publ_section_title
;
 2,3-Dibromo-3-phenylpropanoic acid: a monoclinic polymorph
;
_journal_coeditor_code SU4098
_journal_issue 11
_journal_name_full IUCrData
_journal_page_first x161885
_journal_paper_doi 10.1107/S241431461601885X
_journal_volume 1
_journal_year 2016
_chemical_formula_iupac 'C9 H8 Br2 O2'
_chemical_formula_moiety 'C9 H8 Br2 O2'
_chemical_formula_sum 'C9 H8 Br2 O2'
_chemical_formula_weight 307.97
_chemical_name_systematic
;
2,3-Dibromo-3-phenylpropanoic acid
;
_space_group_crystal_system monoclinic
_space_group_IT_number 14
_space_group_name_Hall '-P 2yn'
_space_group_name_H-M_alt 'P 1 21/n 1'
_symmetry_space_group_name_Hall '-P 2yn'
_symmetry_space_group_name_H-M 'P 1 21/n 1'
_atom_sites_solution_hydrogens geom
_atom_sites_solution_primary direct
_atom_sites_solution_secondary difmap
_audit_creation_method SHELXL-2016/6
_cell_angle_alpha 90
_cell_angle_beta 111.9350(10)
_cell_angle_gamma 90
_cell_formula_units_Z 4
_cell_length_a 5.5382(2)
_cell_length_b 28.8640(13)
_cell_length_c 6.6112(3)
_cell_measurement_reflns_used 9931
_cell_measurement_temperature 106(2)
_cell_measurement_theta_max 28.3
_cell_measurement_theta_min 3.40
_cell_volume 980.32(7)
_computing_cell_refinement
;
SAINT (Bruker, 2015)
;
_computing_data_collection
;
APEX2 (Bruker, 2015)
;
_computing_data_reduction
;
SAINT (Bruker, 2015)
;
_computing_molecular_graphics
;
Mercury (Macrae <i>et al.</i>,  2008)
;
_computing_publication_material
;
<i>OLEX2</i> (Dolomanov <i>et al.</i>,  2009) and SHELXL2016 (Sheldrick,
2015)
;
_computing_structure_refinement
;
SHELXL2016 (Sheldrick, 2015)
;
_computing_structure_solution
;
<i>olex2.solve</i> (Bourhis <i>et al.</i>,  2015)
;
_diffrn_ambient_temperature 106(2)
_diffrn_measured_fraction_theta_full 0.999
_diffrn_measured_fraction_theta_max 0.998
_diffrn_measurement_device_type 'Bruker APEXII CCD'
_diffrn_measurement_method '\f and \w scans'
_diffrn_radiation_type MoK\a
_diffrn_radiation_wavelength 0.71073
_diffrn_reflns_av_R_equivalents 0.0400
_diffrn_reflns_limit_h_max 6
_diffrn_reflns_limit_h_min -7
_diffrn_reflns_limit_k_max 38
_diffrn_reflns_limit_k_min -38
_diffrn_reflns_limit_l_max 8
_diffrn_reflns_limit_l_min -8
_diffrn_reflns_number 32878
_diffrn_reflns_theta_full 25.242
_diffrn_reflns_theta_max 28.340
_diffrn_reflns_theta_min 2.823
_exptl_absorpt_coefficient_mu 8.231
_exptl_absorpt_correction_T_max 0.7457
_exptl_absorpt_correction_T_min 0.4560
_exptl_absorpt_correction_type multi-scan
_exptl_absorpt_process_details
;
(SADABS; Bruker, 2015)
;
_exptl_crystal_colour colorless
_exptl_crystal_density_diffrn 2.087
_exptl_crystal_description plate
_exptl_crystal_F_000 592
_exptl_crystal_size_max 0.48
_exptl_crystal_size_mid 0.35
_exptl_crystal_size_min 0.09
_refine_diff_density_max 1.043
_refine_diff_density_min -1.023
_refine_ls_extinction_coef 0.0063(9)
_refine_ls_extinction_expression Fc^*^=kFc[1+0.001xFc^2^\l^3^/sin(2\q)]^-1/4^
_refine_ls_extinction_method
;
SHELXL2016 (Sheldrick, 2015)
;
_refine_ls_goodness_of_fit_ref 1.070
_refine_ls_hydrogen_treatment constr
_refine_ls_matrix_type full
_refine_ls_number_parameters 126
_refine_ls_number_reflns 2452
_refine_ls_number_restraints 0
_refine_ls_restrained_S_all 1.070
_refine_ls_R_factor_all 0.0356
_refine_ls_R_factor_gt 0.0329
_refine_ls_shift/su_max 0.001
_refine_ls_shift/su_mean 0.000
_refine_ls_structure_factor_coef Fsqd
_refine_ls_weighting_details 'w=1/[\s^2^(Fo^2^)+(0.0498P)^2^+3.0256P] where P=(Fo^2^+2Fc^2^)/3'
_refine_ls_weighting_scheme calc
_refine_ls_wR_factor_gt 0.0904
_refine_ls_wR_factor_ref 0.0925
_reflns_number_gt 2302
_reflns_number_total 2452
_reflns_threshold_expression 'I > 2\s(I)'
_cod_data_source_file su4098sup1.cif
_cod_data_source_block I
_cod_database_code 1544696
_shelx_space_group_comment
;
The symmetry employed for this shelxl refinement is uniquely defined
by the following loop, which should always be used as a source of
symmetry information in preference to the above space-group names.
They are only intended as comments.
;
_shelx_estimated_absorpt_t_min 0.110
_shelx_estimated_absorpt_t_max 0.525

loop_
_space_group_symop_operation_xyz
'x, y, z'
'-x+1/2, y+1/2, -z+1/2'
'-x, -y, -z'
'x-1/2, -y-1/2, z-1/2'

loop_
_atom_site_type_symbol
_atom_site_label
_atom_site_fract_x
_atom_site_fract_y
_atom_site_fract_z
_atom_site_U_iso_or_equiv
_atom_site_adp_type
_atom_site_calc_flag
_atom_site_occupancy
_atom_site_disorder_assembly
_atom_site_disorder_group
Br Br1 0.72796(6) 0.36584(2) 0.82102(5) 0.02215(13) Uani d 1 . .
Br Br2 -0.02058(6) 0.43970(2) 0.37555(5) 0.02384(13) Uani d 1 . .
C C3 0.2346(10) 0.34824(16) 0.4013(8) 0.0418(10) Uani d 1 . .
C C4 0.0636(8) 0.31343(15) 0.4024(6) 0.0327(8) Uani d 1 . .
H H4 -0.021097 0.314523 0.503558 0.039 Uiso calc 1 . .
C C5 0.0162(7) 0.27744(12) 0.2582(6) 0.0220(6) Uani d 1 . .
H H5 -0.105009 0.254060 0.257170 0.026 Uiso calc 1 . .
C C6 0.1431(6) 0.27480(12) 0.1139(5) 0.0206(6) Uani d 1 . .
H H6 0.110182 0.249474 0.015500 0.025 Uiso calc 1 . .
C C7 0.3178(7) 0.30891(13) 0.1124(6) 0.0231(7) Uani d 1 . .
H H7 0.406474 0.306975 0.014352 0.028 Uiso calc 1 . .
C C8 0.3625(8) 0.34602(14) 0.2555(7) 0.0352(9) Uani d 1 . .
H H8 0.480065 0.369870 0.254135 0.042 Uiso calc 1 . .
C C9 0.4667(13) 0.4536(2) 0.7928(9) 0.0596(15) Uani d 1 . .
O O1 0.3550(8) 0.44829(11) 0.9260(7) 0.0511(9) Uani d 1 . .
O O2 0.5956(10) 0.48698(15) 0.7794(6) 0.0652(12) Uani d 1 . .
H H2O 0.622278 0.504415 0.887335 0.098 Uiso calc 1 . .
C C1 0.4884(13) 0.4126(2) 0.6445(10) 0.0191(7) Uani d 0.5 A 1
H H1 0.546193 0.424225 0.527342 0.023 Uiso calc 0.5 A 1
C C2 0.2257(13) 0.3899(2) 0.5471(11) 0.0191(7) Uani d 0.5 A 1
H H2 0.170807 0.378764 0.666760 0.023 Uiso calc 0.5 A 1
C C1A 0.339(3) 0.4271(5) 0.554(2) 0.0191(7) Uani d 0.25 A 2
H H1A 0.450625 0.432294 0.467135 0.023 Uiso calc 0.25 A 2
C C2A 0.353(3) 0.3769(5) 0.622(2) 0.0191(7) Uani d 0.25 A 2
H H2A 0.239337 0.372327 0.707530 0.023 Uiso calc 0.25 A 2
C C1B 0.300(3) 0.4015(5) 0.477(2) 0.0191(7) Uani d 0.25 A 3
H H1B 0.440311 0.414737 0.433276 0.023 Uiso calc 0.25 A 3
C C2B 0.379(3) 0.3982(5) 0.715(2) 0.0191(7) Uani d 0.25 A 3
H H2B 0.246721 0.384549 0.766877 0.023 Uiso calc 0.25 A 3

loop_
_atom_site_aniso_label
_atom_site_aniso_U_11
_atom_site_aniso_U_22
_atom_site_aniso_U_33
_atom_site_aniso_U_12
_atom_site_aniso_U_13
_atom_site_aniso_U_23
Br1 0.02210(19) 0.0249(2) 0.01555(18) 0.00575(12) 0.00256(13) -0.00114(11)
Br2 0.02141(19) 0.01770(19) 0.0258(2) 0.00415(11) 0.00120(14) -0.00336(12)
C3 0.058(3) 0.028(2) 0.038(2) -0.0083(19) 0.016(2) -0.0224(18)
C4 0.035(2) 0.040(2) 0.0247(17) 0.0049(17) 0.0140(15) -0.0078(16)
C5 0.0224(15) 0.0185(15) 0.0237(15) -0.0002(12) 0.0068(13) 0.0004(12)
C6 0.0191(14) 0.0196(15) 0.0197(14) 0.0012(12) 0.0031(12) -0.0065(12)
C7 0.0206(15) 0.0261(17) 0.0221(15) 0.0001(13) 0.0073(13) -0.0011(13)
C8 0.035(2) 0.0235(18) 0.042(2) -0.0112(16) 0.0081(17) -0.0039(16)
C9 0.084(4) 0.056(3) 0.045(3) -0.008(3) 0.031(3) -0.031(3)
O1 0.055(2) 0.0260(15) 0.069(2) -0.0105(15) 0.0196(19) -0.0064(16)
O2 0.114(4) 0.052(2) 0.044(2) -0.013(2) 0.047(2) -0.0139(17)
C1 0.022(2) 0.0174(19) 0.020(2) -0.0008(15) 0.0109(15) -0.0023(14)
C2 0.022(2) 0.0174(19) 0.020(2) -0.0008(15) 0.0109(15) -0.0023(14)
C1A 0.022(2) 0.0174(19) 0.020(2) -0.0008(15) 0.0109(15) -0.0023(14)
C2A 0.022(2) 0.0174(19) 0.020(2) -0.0008(15) 0.0109(15) -0.0023(14)
C1B 0.022(2) 0.0174(19) 0.020(2) -0.0008(15) 0.0109(15) -0.0023(14)
C2B 0.022(2) 0.0174(19) 0.020(2) -0.0008(15) 0.0109(15) -0.0023(14)

loop_
_atom_type_symbol
_atom_type_description
_atom_type_scat_dispersion_real
_atom_type_scat_dispersion_imag
_atom_type_scat_source
C C 0.0033 0.0016 'International Tables Vol C Tables 4.2.6.8 and 6.1.1.4'
H H 0.0000 0.0000 'International Tables Vol C Tables 4.2.6.8 and 6.1.1.4'
O O 0.0106 0.0060 'International Tables Vol C Tables 4.2.6.8 and 6.1.1.4'
Br Br -0.2901 2.4595 'International Tables Vol C Tables 4.2.6.8 and 6.1.1.4'

loop_
_geom_angle_atom_site_label_1
_geom_angle_atom_site_label_2
_geom_angle_atom_site_label_3
_geom_angle
C4 C3 C8 119.8(3)
C4 C3 C2 112.2(4)
C8 C3 C2 127.4(4)
C4 C3 C2A 114.9(6)
C8 C3 C2A 121.1(6)
C4 C3 C1B 139.9(6)
C8 C3 C1B 98.3(6)
C5 C4 C3 120.1(4)
C4 C5 C6 120.5(3)
C5 C6 C7 120.2(3)
C6 C7 C8 119.4(3)
C7 C8 C3 119.9(4)
O2 C9 O1 126.8(4)
O2 C9 C1 111.5(5)
O1 C9 C1 121.2(5)
O2 C9 C1A 110.4(6)
O1 C9 C1A 117.6(7)
O2 C9 C2B 146.2(6)
O1 C9 C2B 86.5(6)
C2 C1 C9 108.0(5)
C2 C1 Br1 106.7(5)
C9 C1 Br1 110.0(4)
C1 C2 C3 110.7(5)
C1 C2 Br2 105.8(4)
C3 C2 Br2 112.0(4)
C2A C1A C9 101.7(10)
C2A C1A Br2 106.9(9)
C9 C1A Br2 118.1(7)
C1A C2A C3 105.5(10)
C1A C2A Br1 105.7(9)
C3 C2A Br1 119.1(8)
C2B C1B C3 102.3(10)
C2B C1B Br2 105.7(9)
C3 C1B Br2 110.7(7)
C1B C2B C9 101.5(9)
C1B C2B Br1 105.4(9)
C9 C2B Br1 101.7(7)

loop_
_geom_bond_atom_site_label_1
_geom_bond_atom_site_label_2
_geom_bond_distance
Br1 C1 1.946(7)
Br1 C2B 2.019(13)
Br1 C2A 2.026(15)
Br2 C1A 1.931(14)
Br2 C1B 1.984(13)
Br2 C2 2.015(7)
C3 C4 1.383(6)
C3 C8 1.394(7)
C3 C2 1.553(7)
C3 C2A 1.589(14)
C3 C1B 1.616(14)
C4 C5 1.368(5)
C5 C6 1.382(5)
C6 C7 1.383(5)
C7 C8 1.389(5)
C9 O2 1.222(7)
C9 O1 1.261(7)
C9 C1 1.569(8)
C9 C1A 1.658(14)
C9 C2B 1.695(14)
C1 C2 1.504(9)
C1A C2A 1.51(2)
C1B C2B 1.469(18)

loop_
_geom_hbond_atom_site_label_D
_geom_hbond_atom_site_label_H
_geom_hbond_atom_site_label_A
_geom_hbond_site_symmetry_A
_geom_hbond_distance_DH
_geom_hbond_distance_HA
_geom_hbond_distance_DA
_geom_hbond_angle_DHA
O2 H2O O1 3_667 0.84 1.81 2.638(5) 167
C1 H1 Br2 1_655 1.00 2.96 3.845(6) 148
C2 H2 Br1 1_455 1.00 3.01 3.884(7) 147

_cod_database_fobs_code 1544696
